data_7710259
loop_
_publ_author_name
'Komarnicka, Urszula Katarzyna'
'Kozie\/l, Sandra'
'Sk\'orska-Stania, Agnieszka'
'Kyzio\/l, Agnieszka'
'Tisato, Francesco'

_publ_section_title
;
 Synthesis, physicochemical characterization and antiproliferative
 activity of phosphino Ru(II) and Ir(III) complexes.
;
_journal_name_full 'Dalton Transactions'
_journal_paper_doi 10.1039/D2DT01055K
_journal_year 2022
_chemical_formula_moiety 'C25 H32 Cl2 Ir O3 P '
_chemical_formula_sum 'C25 H32 Cl2 Ir O3 P'
_chemical_formula_weight 674.57
_chemical_name_systematic
dichloro(\h5-[pentamethylcyclopentadienyl]))(hydroxymethyldi[4-methoxybenzene]phosphine)iridium(III)
_space_group_IT_number 14
_space_group_name_Hall '-P 2yn'
_space_group_name_H-M_alt 'P 1 21/n 1'
_symmetry_cell_setting monoclinic
_symmetry_Int_Tables_number 14
_symmetry_space_group_name_Hall '-P 2yn'
_symmetry_space_group_name_H-M 'P 1 21/n 1'
_atom_sites_solution_hydrogens geom
_audit_creation_date 2021-03-31T12:57:56-00:00
_audit_creation_method 'WinGX routine CIF_UPDATE'
_audit_update_record
;
2021-05-31 deposited with the CCDC.	2022-05-12 downloaded from the CCDC.
;
_cell_angle_alpha 90
_cell_angle_beta 92.251(2)
_cell_angle_gamma 90
_cell_formula_units_Z 4
_cell_length_a 8.5562(2)
_cell_length_b 20.6545(6)
_cell_length_c 13.9418(2)
_cell_measurement_reflns_used 13284
_cell_measurement_temperature 100(2)
_cell_measurement_theta_max 75.3250
_cell_measurement_theta_min 4.2110
_cell_volume 2461.95(10)
_computing_cell_refinement 'CrysAlisPro 1.171.41.80a (Rigaku OD, 2020)'
_computing_data_collection 'CrysAlisPro 1.171.41.80a (Rigaku OD, 2020)'
_computing_data_reduction 'CrysAlisPro 1.171.41.80a (Rigaku OD, 2020)'
_computing_molecular_graphics 'Ortep for Windows (Farrugia, 2012)'
_computing_publication_material 'WinGX publication routines (Farrugia, 2012)'
_computing_structure_refinement 'SHELXL-2012 (Sheldrick, 2012)'
_diffrn_ambient_temperature 100(2)
_diffrn_detector 'Hybrid Pixel Array Detector'
_diffrn_detector_type 'HyPix-Arc 150'
_diffrn_measured_fraction_theta_full 0.996
_diffrn_measured_fraction_theta_max 0.985
_diffrn_measurement_device 'four-circle diffractometer'
_diffrn_measurement_device_type 'XtaLAB Synergy R, DW system, HyPix-Arc 150'
_diffrn_measurement_method '\w scans'
_diffrn_radiation_monochromator mirror
_diffrn_radiation_probe x-ray
_diffrn_radiation_type CuK\a
_diffrn_radiation_wavelength 1.54184
_diffrn_reflns_av_R_equivalents 0.0484
_diffrn_reflns_av_unetI/netI 0.0598
_diffrn_reflns_Laue_measured_fraction_full 0.996
_diffrn_reflns_Laue_measured_fraction_max 0.983
_diffrn_reflns_limit_h_max 10
_diffrn_reflns_limit_h_min -10
_diffrn_reflns_limit_k_max 17
_diffrn_reflns_limit_k_min -25
_diffrn_reflns_limit_l_max 17
_diffrn_reflns_limit_l_min -17
_diffrn_reflns_number 27876
_diffrn_reflns_point_group_measured_fraction_full 0.996
_diffrn_reflns_point_group_measured_fraction_max 0.983
_diffrn_reflns_theta_full 67.684
_diffrn_reflns_theta_max 75.68
_diffrn_reflns_theta_min 3.827
_diffrn_source 'Rotating-anode X-ray tube'
_diffrn_source_type 'Rigaku (Cu) X-ray Source'
_exptl_absorpt_coefficient_mu 13.313
_exptl_absorpt_correction_T_max 1.00000
_exptl_absorpt_correction_T_min 0.62771
_exptl_absorpt_correction_type multi-scan
_exptl_absorpt_process_details
;
CrysAlisPro 1.171.41.80a (Rigaku Oxford Diffraction, 2020)
Empirical absorption correction using spherical harmonics,
implemented in SCALE3 ABSPACK scaling algorithm.
;
_exptl_crystal_colour yellow
_exptl_crystal_density_diffrn 1.82
_exptl_crystal_description plate
_exptl_crystal_F_000 1328
_exptl_crystal_size_max 0.08
_exptl_crystal_size_mid 0.05
_exptl_crystal_size_min 0.03
_refine_diff_density_max 1.426
_refine_diff_density_min -2.097
_refine_diff_density_rms 0.159
_refine_ls_extinction_method none
_refine_ls_goodness_of_fit_ref 1.095
_refine_ls_hydrogen_treatment constr
_refine_ls_matrix_type full
_refine_ls_number_parameters 297
_refine_ls_number_reflns 5031
_refine_ls_number_restraints 0
_refine_ls_restrained_S_all 1.095
_refine_ls_R_factor_all 0.0443
_refine_ls_R_factor_gt 0.0394
_refine_ls_shift/su_max 0.002
_refine_ls_shift/su_mean 0
_refine_ls_structure_factor_coef Fsqd
_refine_ls_weighting_details
;
 w=1/[\s^2^(Fo^2^)+(0.0559P)^2^+8.4424P]
 where P=(Fo^2^+2Fc^2^)/3
;
_refine_ls_weighting_scheme calc
_refine_ls_wR_factor_gt 0.1008
_refine_ls_wR_factor_ref 0.1036
_reflns_number_gt 4572
_reflns_number_total 5031
_reflns_threshold_expression 'I > 2\s(I)'
_cod_data_source_file d2dt01055k2.cif
_cod_data_source_block sk144
_cod_original_sg_symbol_H-M 'P 21/n'
_cod_database_code 7710259

loop_
_symmetry_equiv_pos_as_xyz
'x, y, z'
'-x+1/2, y+1/2, -z+1/2'
'-x, -y, -z'
'x-1/2, -y-1/2, z-1/2'

loop_
_atom_site_label
_atom_site_type_symbol
_atom_site_fract_x
_atom_site_fract_y
_atom_site_fract_z
_atom_site_U_iso_or_equiv
_atom_site_adp_type
_atom_site_occupancy
_atom_site_site_symmetry_order
_atom_site_calc_flag
_atom_site_refinement_flags_posn
_atom_site_refinement_flags_adp
_atom_site_refinement_flags_occupancy
_atom_site_disorder_assembly
_atom_site_disorder_group
C1 C 0.1806(6) 0.2277(2) 0.5741(4) 0.0218(10) Uani 1 1 d . . . . .
C1A C 0.0852(7) 0.2698(3) 0.6361(4) 0.0348(14) Uani 1 1 d . . . . .
H1A H 0.1374 0.2739 0.6997 0.052 Uiso 1 1 calc R U . . .
H1B H -0.0184 0.2505 0.6426 0.052 Uiso 1 1 calc R U . . .
H1C H 0.074 0.3128 0.6068 0.052 Uiso 1 1 calc R U . . .
C2 C 0.1765(6) 0.2305(2) 0.4709(4) 0.0213(10) Uani 1 1 d . . . . .
C2A C 0.0766(7) 0.2760(3) 0.4111(4) 0.0277(11) Uani 1 1 d . . . . .
H2A H 0.0833 0.3196 0.4388 0.041 Uiso 1 1 calc R U . . .
H2B H -0.0323 0.2612 0.4101 0.041 Uiso 1 1 calc R U . . .
H2C H 0.1134 0.2769 0.3455 0.041 Uiso 1 1 calc R U . . .
C3 C 0.2634(6) 0.1758(3) 0.4378(4) 0.0244(11) Uani 1 1 d . . . . .
C3A C 0.2879(7) 0.1578(3) 0.3351(4) 0.0325(13) Uani 1 1 d . . . . .
H3A H 0.2457 0.192 0.2928 0.049 Uiso 1 1 calc R U . . .
H3B H 0.234 0.117 0.3202 0.049 Uiso 1 1 calc R U . . .
H3C H 0.4 0.1527 0.3253 0.049 Uiso 1 1 calc R U . . .
C4 C 0.3220(6) 0.1396(2) 0.5199(4) 0.0247(11) Uani 1 1 d . . . . .
C4A C 0.4104(7) 0.0770(3) 0.5176(4) 0.0334(13) Uani 1 1 d . . . . .
H4A H 0.4625 0.0733 0.4564 0.05 Uiso 1 1 calc R U . . .
H4B H 0.3377 0.0408 0.5242 0.05 Uiso 1 1 calc R U . . .
H4C H 0.489 0.0761 0.5706 0.05 Uiso 1 1 calc R U . . .
C5 C 0.2696(6) 0.1719(3) 0.6042(4) 0.0254(11) Uani 1 1 d . . . . .
C5A C 0.2998(8) 0.1491(3) 0.7053(4) 0.0357(13) Uani 1 1 d . . . . .
H5A H 0.4103 0.1374 0.7148 0.054 Uiso 1 1 calc R U . . .
H5B H 0.2344 0.1113 0.7174 0.054 Uiso 1 1 calc R U . . .
H5C H 0.2744 0.1839 0.75 0.054 Uiso 1 1 calc R U . . .
C11 C 0.6577(7) 0.3768(3) 0.5086(4) 0.0284(12) Uani 1 1 d . . . . .
H11A H 0.6789 0.3615 0.4431 0.034 Uiso 1 1 calc R U . . .
H11B H 0.6573 0.4247 0.5073 0.034 Uiso 1 1 calc R U . . .
C21 C 0.4390(6) 0.3841(3) 0.6572(4) 0.0232(10) Uani 1 1 d . . . . .
C22 C 0.3995(6) 0.3446(3) 0.7333(4) 0.0230(11) Uani 1 1 d . . . . .
H22 H 0.3835 0.2996 0.7225 0.028 Uiso 1 1 calc R U . . .
C23 C 0.3827(6) 0.3699(3) 0.8258(4) 0.0260(11) Uani 1 1 d . . . . .
H23 H 0.354 0.3425 0.877 0.031 Uiso 1 1 calc R U . . .
C24 C 0.4085(6) 0.4347(3) 0.8411(4) 0.0242(11) Uani 1 1 d . . . . .
C25 C 0.4523(7) 0.4752(3) 0.7669(4) 0.0259(11) Uani 1 1 d . . . . .
H25 H 0.4711 0.5199 0.7787 0.031 Uiso 1 1 calc R U . . .
C26 C 0.4681(6) 0.4499(3) 0.6760(4) 0.0232(11) Uani 1 1 d . . . . .
H26 H 0.4992 0.4774 0.6256 0.028 Uiso 1 1 calc R U . . .
C27 C 0.3634(8) 0.4231(3) 1.0087(4) 0.0339(13) Uani 1 1 d . . . . .
H27A H 0.3607 0.4493 1.0673 0.051 Uiso 1 1 calc R U . . .
H27B H 0.4474 0.391 1.0156 0.051 Uiso 1 1 calc R U . . .
H27C H 0.263 0.4009 0.9982 0.051 Uiso 1 1 calc R U . . .
C31 C 0.3422(6) 0.3952(3) 0.4540(4) 0.0220(10) Uani 1 1 d . . . . .
C32 C 0.3561(7) 0.3795(3) 0.3567(4) 0.0268(11) Uani 1 1 d . . . . .
H32 H 0.4268 0.3466 0.3386 0.032 Uiso 1 1 calc R U . . .
C33 C 0.2663(7) 0.4120(3) 0.2868(4) 0.0273(12) Uani 1 1 d . . . . .
H33 H 0.2755 0.4013 0.221 0.033 Uiso 1 1 calc R U . . .
C34 C 0.1633(7) 0.4600(3) 0.3132(4) 0.0282(12) Uani 1 1 d . . . . .
C35 C 0.1471(6) 0.4761(3) 0.4087(4) 0.0261(11) Uani 1 1 d . . . . .
H35 H 0.076 0.5089 0.4265 0.031 Uiso 1 1 calc R U . . .
C36 C 0.2384(6) 0.4427(3) 0.4789(4) 0.0246(11) Uani 1 1 d . . . . .
H36 H 0.2281 0.4531 0.5447 0.03 Uiso 1 1 calc R U . . .
C37 C -0.0328(8) 0.5356(4) 0.2637(5) 0.0401(15) Uani 1 1 d . . . . .
H37A H -0.0853 0.5526 0.2052 0.06 Uiso 1 1 calc R U . . .
H37B H 0.0173 0.5713 0.2997 0.06 Uiso 1 1 calc R U . . .
H37C H -0.1098 0.5146 0.3035 0.06 Uiso 1 1 calc R U . . .
Cl1 Cl 0.60838(17) 0.23845(7) 0.40276(10) 0.0326(3) Uani 1 1 d . . . . .
Cl2 Cl 0.64158(16) 0.22000(7) 0.63467(10) 0.0307(3) Uani 1 1 d . . . . .
Ir1 Ir 0.42014(2) 0.23821(2) 0.52586(2) 0.02041(9) Uani 1 1 d . . . . .
O11 O 0.7790(5) 0.3561(2) 0.5712(4) 0.0420(11) Uani 1 1 d . . . . .
H11 H 0.7684 0.3164 0.5825 0.063 Uiso 1 1 calc R U . . .
O25 O 0.3916(5) 0.46454(19) 0.9281(3) 0.0308(9) Uani 1 1 d . . . . .
O34 O 0.0825(5) 0.4898(2) 0.2385(3) 0.0326(9) Uani 1 1 d . . . . .
P1 P 0.46224(16) 0.34853(6) 0.53997(9) 0.0206(3) Uani 1 1 d . . . . .

loop_
_atom_site_aniso_label
_atom_site_aniso_U_11
_atom_site_aniso_U_22
_atom_site_aniso_U_33
_atom_site_aniso_U_23
_atom_site_aniso_U_13
_atom_site_aniso_U_12
C1 0.017(2) 0.017(3) 0.031(3) -0.002(2) 0.002(2) -0.0051(19)
C1A 0.023(3) 0.054(4) 0.028(3) -0.002(3) 0.004(2) 0.006(3)
C2 0.012(2) 0.022(3) 0.030(3) -0.003(2) -0.0025(19) -0.0058(18)
C2A 0.027(3) 0.023(3) 0.033(3) 0.000(2) -0.005(2) -0.001(2)
C3 0.023(2) 0.025(3) 0.025(3) -0.002(2) 0.001(2) -0.005(2)
C3A 0.034(3) 0.030(3) 0.033(3) -0.007(2) 0.002(2) 0.001(2)
C4 0.029(3) 0.014(2) 0.031(3) 0.001(2) 0.002(2) -0.004(2)
C4A 0.034(3) 0.023(3) 0.043(3) 0.001(2) -0.003(3) 0.001(2)
C5 0.022(2) 0.025(3) 0.030(3) 0.009(2) 0.010(2) -0.010(2)
C5A 0.035(3) 0.041(3) 0.031(3) 0.007(3) 0.005(2) -0.004(3)
C11 0.031(3) 0.025(3) 0.030(3) -0.002(2) 0.002(2) 0.004(2)
C21 0.027(3) 0.020(3) 0.023(2) 0.002(2) 0.004(2) -0.001(2)
C22 0.024(2) 0.019(3) 0.026(3) 0.004(2) 0.002(2) 0.001(2)
C23 0.027(3) 0.027(3) 0.024(3) 0.001(2) 0.005(2) -0.004(2)
C24 0.027(3) 0.025(3) 0.021(2) 0.000(2) 0.000(2) 0.001(2)
C25 0.031(3) 0.017(3) 0.030(3) 0.000(2) 0.000(2) 0.001(2)
C26 0.022(2) 0.023(3) 0.025(3) 0.006(2) 0.003(2) 0.002(2)
C27 0.043(3) 0.036(3) 0.023(3) 0.003(2) 0.007(2) 0.001(3)
C31 0.027(3) 0.019(2) 0.021(2) 0.004(2) 0.0019(19) -0.004(2)
C32 0.033(3) 0.021(3) 0.026(3) 0.000(2) 0.005(2) -0.001(2)
C33 0.036(3) 0.026(3) 0.020(2) -0.001(2) 0.002(2) -0.010(2)
C34 0.030(3) 0.033(3) 0.022(3) 0.005(2) -0.002(2) -0.005(2)
C35 0.028(3) 0.025(3) 0.025(3) 0.003(2) 0.001(2) 0.003(2)
C36 0.031(3) 0.023(3) 0.020(2) -0.001(2) 0.001(2) -0.002(2)
C37 0.033(3) 0.053(4) 0.035(3) 0.013(3) 0.005(3) 0.010(3)
Cl1 0.0320(7) 0.0332(7) 0.0332(7) -0.0040(6) 0.0110(6) 0.0004(5)
Cl2 0.0293(6) 0.0304(7) 0.0322(6) 0.0042(5) -0.0026(5) 0.0001(6)
Ir1 0.02132(14) 0.01785(14) 0.02219(13) -0.00002(8) 0.00257(9) 0.00061(8)
O11 0.030(2) 0.041(3) 0.055(3) 0.011(2) -0.002(2) -0.001(2)
O25 0.047(2) 0.026(2) 0.0192(18) -0.0031(15) 0.0046(16) -0.0001(18)
O34 0.036(2) 0.035(2) 0.027(2) 0.0083(17) -0.0036(17) 0.0012(18)
P1 0.0226(6) 0.0174(6) 0.0219(6) 0.0008(5) 0.0027(5) -0.0003(5)

loop_
_atom_type_symbol
_atom_type_description
_atom_type_scat_dispersion_real
_atom_type_scat_dispersion_imag
_atom_type_scat_source
C C 0.0181 0.0091 'International Tables Vol C Tables 4.2.6.8 and 6.1.1.4'
H H 0 0 'International Tables Vol C Tables 4.2.6.8 and 6.1.1.4'
Cl Cl 0.3639 0.7018 'International Tables Vol C Tables 4.2.6.8 and 6.1.1.4'
Ir Ir -4.771 6.5667 'International Tables Vol C Tables 4.2.6.8 and 6.1.1.4'
O O 0.0492 0.0322 'International Tables Vol C Tables 4.2.6.8 and 6.1.1.4'
P P 0.2955 0.4335 'International Tables Vol C Tables 4.2.6.8 and 6.1.1.4'

loop_
_geom_angle_atom_site_label_1
_geom_angle_atom_site_label_2
_geom_angle_atom_site_label_3
_geom_angle
_geom_angle_site_symmetry_1
_geom_angle_site_symmetry_3
_geom_angle_publ_flag
C5 C1 C2 108.4(5) . . ?
C5 C1 C1A 126.5(5) . . ?
C2 C1 C1A 124.4(5) . . ?
C5 C1 Ir1 71.2(3) . . ?
C2 C1 Ir1 71.1(3) . . ?
C1A C1 Ir1 131.3(4) . . ?
C1 C1A H1A 109.5 . . ?
C1 C1A H1B 109.5 . . ?
H1A C1A H1B 109.5 . . ?
C1 C1A H1C 109.5 . . ?
H1A C1A H1C 109.5 . . ?
H1B C1A H1C 109.5 . . ?
C3 C2 C1 107.3(5) . . ?
C3 C2 C2A 127.2(5) . . ?
C1 C2 C2A 124.8(5) . . ?
C3 C2 Ir1 71.0(3) . . ?
C1 C2 Ir1 70.7(3) . . ?
C2A C2 Ir1 131.3(4) . . ?
C2 C2A H2A 109.5 . . ?
C2 C2A H2B 109.5 . . ?
H2A C2A H2B 109.5 . . ?
C2 C2A H2C 109.5 . . ?
H2A C2A H2C 109.5 . . ?
H2B C2A H2C 109.5 . . ?
C2 C3 C4 108.8(5) . . ?
C2 C3 C3A 126.4(5) . . ?
C4 C3 C3A 124.8(5) . . ?
C2 C3 Ir1 70.9(3) . . ?
C4 C3 Ir1 71.1(3) . . ?
C3A C3 Ir1 124.9(4) . . ?
C3 C3A H3A 109.5 . . ?
C3 C3A H3B 109.5 . . ?
H3A C3A H3B 109.5 . . ?
C3 C3A H3C 109.5 . . ?
H3A C3A H3C 109.5 . . ?
H3B C3A H3C 109.5 . . ?
C5 C4 C3 107.3(5) . . ?
C5 C4 C4A 126.2(5) . . ?
C3 C4 C4A 126.3(5) . . ?
C5 C4 Ir1 70.8(3) . . ?
C3 C4 Ir1 70.7(3) . . ?
C4A C4 Ir1 127.3(4) . . ?
C4 C4A H4A 109.5 . . ?
C4 C4A H4B 109.5 . . ?
H4A C4A H4B 109.5 . . ?
C4 C4A H4C 109.5 . . ?
H4A C4A H4C 109.5 . . ?
H4B C4A H4C 109.5 . . ?
C1 C5 C4 108.2(5) . . ?
C1 C5 C5A 126.6(5) . . ?
C4 C5 C5A 125.2(5) . . ?
C1 C5 Ir1 70.6(3) . . ?
C4 C5 Ir1 71.1(3) . . ?
C5A C5 Ir1 125.4(4) . . ?
C5 C5A H5A 109.5 . . ?
C5 C5A H5B 109.5 . . ?
H5A C5A H5B 109.5 . . ?
C5 C5A H5C 109.5 . . ?
H5A C5A H5C 109.5 . . ?
H5B C5A H5C 109.5 . . ?
O11 C11 P1 114.5(4) . . ?
O11 C11 H11A 108.6 . . ?
P1 C11 H11A 108.6 . . ?
O11 C11 H11B 108.6 . . ?
P1 C11 H11B 108.6 . . ?
H11A C11 H11B 107.6 . . ?
C22 C21 C26 118.2(5) . . ?
C22 C21 P1 119.3(4) . . ?
C26 C21 P1 122.5(4) . . ?
C21 C22 C23 121.3(5) . . ?
C21 C22 H22 119.4 . . ?
C23 C22 H22 119.4 . . ?
C24 C23 C22 119.0(5) . . ?
C24 C23 H23 120.5 . . ?
C22 C23 H23 120.5 . . ?
O25 C24 C23 123.6(5) . . ?
O25 C24 C25 115.2(5) . . ?
C23 C24 C25 121.1(5) . . ?
C26 C25 C24 119.4(5) . . ?
C26 C25 H25 120.3 . . ?
C24 C25 H25 120.3 . . ?
C25 C26 C21 121.0(5) . . ?
C25 C26 H26 119.5 . . ?
C21 C26 H26 119.5 . . ?
O25 C27 H27A 109.5 . . ?
O25 C27 H27B 109.5 . . ?
H27A C27 H27B 109.5 . . ?
O25 C27 H27C 109.5 . . ?
H27A C27 H27C 109.5 . . ?
H27B C27 H27C 109.5 . . ?
C36 C31 C32 119.2(5) . . ?
C36 C31 P1 124.3(4) . . ?
C32 C31 P1 116.5(4) . . ?
C33 C32 C31 120.0(5) . . ?
C33 C32 H32 120 . . ?
C31 C32 H32 120 . . ?
C34 C33 C32 120.0(5) . . ?
C34 C33 H33 120 . . ?
C32 C33 H33 120 . . ?
O34 C34 C35 123.7(5) . . ?
O34 C34 C33 115.2(5) . . ?
C35 C34 C33 121.0(5) . . ?
C34 C35 C36 118.5(5) . . ?
C34 C35 H35 120.7 . . ?
C36 C35 H35 120.7 . . ?
C31 C36 C35 121.3(5) . . ?
C31 C36 H36 119.4 . . ?
C35 C36 H36 119.4 . . ?
O34 C37 H37A 109.5 . . ?
O34 C37 H37B 109.5 . . ?
H37A C37 H37B 109.5 . . ?
O34 C37 H37C 109.5 . . ?
H37A C37 H37C 109.5 . . ?
H37B C37 H37C 109.5 . . ?
C1 Ir1 C2 38.3(2) . . ?
C1 Ir1 C3 63.68(19) . . ?
C2 Ir1 C3 38.14(19) . . ?
C1 Ir1 C5 38.2(2) . . ?
C2 Ir1 C5 64.0(2) . . ?
C3 Ir1 C5 63.7(2) . . ?
C1 Ir1 C4 64.0(2) . . ?
C2 Ir1 C4 64.2(2) . . ?
C3 Ir1 C4 38.2(2) . . ?
C5 Ir1 C4 38.1(2) . . ?
C1 Ir1 P1 102.43(14) . . ?
C2 Ir1 P1 104.11(14) . . ?
C3 Ir1 P1 135.55(15) . . ?
C5 Ir1 P1 131.56(15) . . ?
C4 Ir1 P1 166.23(15) . . ?
C1 Ir1 Cl1 151.82(15) . . ?
C2 Ir1 Cl1 113.87(15) . . ?
C3 Ir1 Cl1 90.79(14) . . ?
C5 Ir1 Cl1 141.16(16) . . ?
C4 Ir1 Cl1 103.90(15) . . ?
P1 Ir1 Cl1 87.26(5) . . ?
C1 Ir1 Cl2 120.85(15) . . ?
C2 Ir1 Cl2 156.85(15) . . ?
C3 Ir1 Cl2 135.00(15) . . ?
C5 Ir1 Cl2 92.93(15) . . ?
C4 Ir1 Cl2 99.71(15) . . ?
P1 Ir1 Cl2 89.10(5) . . ?
Cl1 Ir1 Cl2 85.26(5) . . ?
C11 O11 H11 109.5 . . ?
C24 O25 C27 116.7(4) . . ?
C34 O34 C37 116.4(5) . . ?
C21 P1 C31 107.4(2) . . ?
C21 P1 C11 102.7(3) . . ?
C31 P1 C11 99.8(2) . . ?
C21 P1 Ir1 117.01(18) . . ?
C31 P1 Ir1 112.51(18) . . ?
C11 P1 Ir1 115.61(19) . . ?

loop_
_geom_bond_atom_site_label_1
_geom_bond_atom_site_label_2
_geom_bond_distance
_geom_bond_site_symmetry_2
_geom_bond_publ_flag
C1 C5 1.437(8) . ?
C1 C2 1.439(7) . ?
C1 C1A 1.492(8) . ?
C1 Ir1 2.193(5) . ?
C1A H1A 0.98 . ?
C1A H1B 0.98 . ?
C1A H1C 0.98 . ?
C2 C3 1.437(8) . ?
C2 C2A 1.502(8) . ?
C2 Ir1 2.198(5) . ?
C2A H2A 0.98 . ?
C2A H2B 0.98 . ?
C2A H2C 0.98 . ?
C3 C4 1.441(8) . ?
C3 C3A 1.503(7) . ?
C3 Ir1 2.199(5) . ?
C3A H3A 0.98 . ?
C3A H3B 0.98 . ?
C3A H3C 0.98 . ?
C4 C5 1.439(8) . ?
C4 C4A 1.499(8) . ?
C4 Ir1 2.204(5) . ?
C4A H4A 0.98 . ?
C4A H4B 0.98 . ?
C4A H4C 0.98 . ?
C5 C5A 1.498(8) . ?
C5 Ir1 2.200(5) . ?
C5A H5A 0.98 . ?
C5A H5B 0.98 . ?
C5A H5C 0.98 . ?
C11 O11 1.397(7) . ?
C11 P1 1.840(6) . ?
C11 H11A 0.99 . ?
C11 H11B 0.99 . ?
C21 C22 1.391(7) . ?
C21 C26 1.405(8) . ?
C21 P1 1.810(5) . ?
C22 C23 1.404(7) . ?
C22 H22 0.95 . ?
C23 C24 1.372(8) . ?
C23 H23 0.95 . ?
C24 O25 1.373(6) . ?
C24 C25 1.394(8) . ?
C25 C26 1.382(7) . ?
C25 H25 0.95 . ?
C26 H26 0.95 . ?
C27 O25 1.440(7) . ?
C27 H27A 0.98 . ?
C27 H27B 0.98 . ?
C27 H27C 0.98 . ?
C31 C36 1.377(8) . ?
C31 C32 1.405(7) . ?
C31 P1 1.822(5) . ?
C32 C33 1.389(8) . ?
C32 H32 0.95 . ?
C33 C34 1.386(8) . ?
C33 H33 0.95 . ?
C34 O34 1.373(6) . ?
C34 C35 1.385(8) . ?
C35 C36 1.408(7) . ?
C35 H35 0.95 . ?
C36 H36 0.95 . ?
C37 O34 1.421(8) . ?
C37 H37A 0.98 . ?
C37 H37B 0.98 . ?
C37 H37C 0.98 . ?
Cl1 Ir1 2.3993(14) . ?
Cl2 Ir1 2.4097(13) . ?
Ir1 P1 2.3141(13) . ?
O11 H11 0.84 . ?

loop_
_geom_hbond_atom_site_label_D
_geom_hbond_atom_site_label_H
_geom_hbond_atom_site_label_A
_geom_hbond_distance_DH
_geom_hbond_distance_HA
_geom_hbond_distance_DA
_geom_hbond_angle_DHA
_geom_hbond_site_symmetry_A
C23 H23 Cl1 0.95 2.72 3.444(6) 133.5 4_566
C32 H32 Cl1 0.95 2.84 3.667(6) 145.4 .
C33 H33 Cl2 0.95 2.99 3.590(6) 122.6 4_565
O11 H11 Cl2 0.84 2.39 3.186(5) 157.2 .

loop_
_geom_torsion_atom_site_label_1
_geom_torsion_atom_site_label_2
_geom_torsion_atom_site_label_3
_geom_torsion_atom_site_label_4
_geom_torsion
_geom_torsion_site_symmetry_1
_geom_torsion_site_symmetry_2
_geom_torsion_site_symmetry_3
_geom_torsion_site_symmetry_4
_geom_torsion_publ_flag
C5 C1 C2 C3 0.1(5) . . . . ?
C1A C1 C2 C3 -170.5(5) . . . . ?
Ir1 C1 C2 C3 61.9(3) . . . . ?
C5 C1 C2 C2A 170.8(5) . . . . ?
C1A C1 C2 C2A 0.2(8) . . . . ?
Ir1 C1 C2 C2A -127.4(5) . . . . ?
C5 C1 C2 Ir1 -61.8(3) . . . . ?
C1A C1 C2 Ir1 127.6(5) . . . . ?
C1 C2 C3 C4 -0.3(6) . . . . ?
C2A C2 C3 C4 -170.8(5) . . . . ?
Ir1 C2 C3 C4 61.3(4) . . . . ?
C1 C2 C3 C3A 178.5(5) . . . . ?
C2A C2 C3 C3A 8.1(9) . . . . ?
Ir1 C2 C3 C3A -119.8(5) . . . . ?
C1 C2 C3 Ir1 -61.7(3) . . . . ?
C2A C2 C3 Ir1 127.9(5) . . . . ?
C2 C3 C4 C5 0.5(6) . . . . ?
C3A C3 C4 C5 -178.4(5) . . . . ?
Ir1 C3 C4 C5 61.7(4) . . . . ?
C2 C3 C4 C4A 176.2(5) . . . . ?
C3A C3 C4 C4A -2.7(9) . . . . ?
Ir1 C3 C4 C4A -122.6(6) . . . . ?
C2 C3 C4 Ir1 -61.2(4) . . . . ?
C3A C3 C4 Ir1 119.9(5) . . . . ?
C2 C1 C5 C4 0.2(6) . . . . ?
C1A C1 C5 C4 170.6(5) . . . . ?
Ir1 C1 C5 C4 -61.5(3) . . . . ?
C2 C1 C5 C5A -178.0(5) . . . . ?
C1A C1 C5 C5A -7.7(9) . . . . ?
Ir1 C1 C5 C5A 120.3(6) . . . . ?
C2 C1 C5 Ir1 61.7(3) . . . . ?
C1A C1 C5 Ir1 -127.9(5) . . . . ?
C3 C4 C5 C1 -0.4(6) . . . . ?
C4A C4 C5 C1 -176.1(5) . . . . ?
Ir1 C4 C5 C1 61.2(3) . . . . ?
C3 C4 C5 C5A 177.9(5) . . . . ?
C4A C4 C5 C5A 2.1(9) . . . . ?
Ir1 C4 C5 C5A -120.5(5) . . . . ?
C3 C4 C5 Ir1 -61.6(4) . . . . ?
C4A C4 C5 Ir1 122.7(6) . . . . ?
C26 C21 C22 C23 2.6(8) . . . . ?
P1 C21 C22 C23 178.9(4) . . . . ?
C21 C22 C23 C24 -1.1(8) . . . . ?
C22 C23 C24 O25 178.3(5) . . . . ?
C22 C23 C24 C25 -0.6(8) . . . . ?
O25 C24 C25 C26 -178.3(5) . . . . ?
C23 C24 C25 C26 0.8(9) . . . . ?
C24 C25 C26 C21 0.8(8) . . . . ?
C22 C21 C26 C25 -2.4(8) . . . . ?
P1 C21 C26 C25 -178.7(4) . . . . ?
C36 C31 C32 C33 0.4(8) . . . . ?
P1 C31 C32 C33 178.8(4) . . . . ?
C31 C32 C33 C34 0.1(8) . . . . ?
C32 C33 C34 O34 178.9(5) . . . . ?
C32 C33 C34 C35 -0.5(9) . . . . ?
O34 C34 C35 C36 -179.0(5) . . . . ?
C33 C34 C35 C36 0.3(8) . . . . ?
C32 C31 C36 C35 -0.6(8) . . . . ?
P1 C31 C36 C35 -178.8(4) . . . . ?
C34 C35 C36 C31 0.2(8) . . . . ?
C23 C24 O25 C27 7.6(8) . . . . ?
C25 C24 O25 C27 -173.4(5) . . . . ?
C35 C34 O34 C37 -5.5(8) . . . . ?
C33 C34 O34 C37 175.2(5) . . . . ?
C22 C21 P1 C31 128.5(4) . . . . ?
C26 C21 P1 C31 -55.3(5) . . . . ?
C22 C21 P1 C11 -126.9(5) . . . . ?
C26 C21 P1 C11 49.3(5) . . . . ?
C22 C21 P1 Ir1 0.8(5) . . . . ?
C26 C21 P1 Ir1 177.0(4) . . . . ?
C36 C31 P1 C21 -8.0(5) . . . . ?
C32 C31 P1 C21 173.7(4) . . . . ?
C36 C31 P1 C11 -114.6(5) . . . . ?
C32 C31 P1 C11 67.1(5) . . . . ?
C36 C31 P1 Ir1 122.3(4) . . . . ?
C32 C31 P1 Ir1 -56.0(4) . . . . ?
O11 C11 P1 C21 61.4(5) . . . . ?
O11 C11 P1 C31 171.9(4) . . . . ?
O11 C11 P1 Ir1 -67.2(4) . . . . ?
